data_4083400
loop_
_publ_author_name
'Yuan, Shifang'
'Bai, Shengdi'
'Liu, Diansheng'
'Sun, Wen-Hua'

_publ_section_title
;
 (\h3-Azaallyl)zirconium Chlorides: Synthesis, Characterization, and
 Ethylene (Co-)polymerization Activity
;
_journal_issue 9
_journal_name_full Organometallics
_journal_page_first 2132
_journal_paper_doi 10.1021/om100133b
_journal_volume 29
_journal_year 2010
_chemical_formula_moiety 'C24 H35 Cl3 N2 Si Zr'
_chemical_formula_sum 'C24 H35 Cl3 N2 Si Zr'
_chemical_formula_weight 577.20
_chemical_melting_point 167.5(5)
_chemical_name_systematic
; 
 N-(2-((dimetrylamino)dimetrylsilyl)-1-phenylethyl)
-2,6-diisopropylbenzenamino 1-azaallyl zirconium chlorides 
;
_space_group_IT_number 14
_symmetry_cell_setting monoclinic
_symmetry_space_group_name_Hall '-P 2yn'
_symmetry_space_group_name_H-M 'P 1 21/n 1'
_atom_sites_solution_hydrogens geom
_atom_sites_solution_primary direct
_atom_sites_solution_secondary difmap
_audit_creation_method SHELXL-97
_cell_angle_alpha 90.00
_cell_angle_beta 91.581(19)
_cell_angle_gamma 90.00
_cell_formula_units_Z 4
_cell_length_a 9.2515(15)
_cell_length_b 15.407(3)
_cell_length_c 19.695(3)
_cell_measurement_reflns_used 4630
_cell_measurement_temperature 213(2)
_cell_measurement_theta_max 27.34
_cell_measurement_theta_min 2.45
_cell_volume 2806.2(8)
_computing_cell_refinement 'Bruker SMART'
_computing_data_collection 'Bruker SMART'
_computing_data_reduction 'Bruker SMART'
_computing_molecular_graphics 'Bruker SHELXTL'
_computing_publication_material 'Bruker SHELXTL'
_computing_structure_refinement 'SHELXL-97 (Sheldrick, 1997)'
_computing_structure_solution 'SHELXS-97 (Sheldrick, 1990)'
_diffrn_ambient_temperature 213(2)
_diffrn_measured_fraction_theta_full 0.965
_diffrn_measured_fraction_theta_max 0.965
_diffrn_measurement_device_type 'CCD area detector'
_diffrn_measurement_method 'phi and omega scans'
_diffrn_radiation_monochromator graphite
_diffrn_radiation_source 'fine-focus sealed tube'
_diffrn_radiation_type MoK\a
_diffrn_radiation_wavelength 0.71073
_diffrn_reflns_av_R_equivalents 0.0132
_diffrn_reflns_av_sigmaI/netI 0.0283
_diffrn_reflns_limit_h_max 7
_diffrn_reflns_limit_h_min -10
_diffrn_reflns_limit_k_max 9
_diffrn_reflns_limit_k_min -18
_diffrn_reflns_limit_l_max 23
_diffrn_reflns_limit_l_min -23
_diffrn_reflns_number 6141
_diffrn_reflns_theta_full 25.01
_diffrn_reflns_theta_max 25.01
_diffrn_reflns_theta_min 2.46
_diffrn_standards_decay_% none
_diffrn_standards_interval_count none
_diffrn_standards_interval_time none
_diffrn_standards_number none
_exptl_absorpt_coefficient_mu 0.734
_exptl_absorpt_correction_T_max 0.7577
_exptl_absorpt_correction_T_min 0.7103
_exptl_absorpt_correction_type multi-scan
_exptl_absorpt_process_details sadabs
_exptl_crystal_colour yellow
_exptl_crystal_density_diffrn 1.366
_exptl_crystal_density_method 'not measured'
_exptl_crystal_description block
_exptl_crystal_F_000 1192
_exptl_crystal_size_max 0.50
_exptl_crystal_size_mid 0.40
_exptl_crystal_size_min 0.40
_refine_diff_density_max 1.219
_refine_diff_density_min -1.324
_refine_diff_density_rms 0.231
_refine_ls_extinction_method none
_refine_ls_goodness_of_fit_ref 1.127
_refine_ls_hydrogen_treatment constr
_refine_ls_matrix_type full
_refine_ls_number_parameters 288
_refine_ls_number_reflns 4275
_refine_ls_number_restraints 0
_refine_ls_restrained_S_all 1.127
_refine_ls_R_factor_all 0.0623
_refine_ls_R_factor_gt 0.0529
_refine_ls_shift/su_max 0.001
_refine_ls_shift/su_mean 0.000
_refine_ls_structure_factor_coef Fsqd
_refine_ls_weighting_details 'calc w=1/[\s^2^(Fo^2^)+(0.1588P)^2^+0.9292P] where P=(Fo^2^+2Fc^2^)/3'
_refine_ls_weighting_scheme calc
_refine_ls_wR_factor_gt 0.1542
_refine_ls_wR_factor_ref 0.2050
_reflns_number_gt 3853
_reflns_number_total 4275
_reflns_threshold_expression >2sigma(I)
_cod_data_source_file om100133b_si_002.cif
_cod_data_source_block 3
_cod_depositor_comments
;
The following automatic conversions were performed:

'_chemical_melting_point' value '167-168' was changed to '167.5(5)' -
the average value was taken and precision was estimated.

Automatic conversion script
Id: cif_fix_values 2281 2013-09-26 08:29:07Z andrius 
;
_cod_original_sg_symbol_H-M P2(1)/n
_cod_database_code 4083400

loop_
_symmetry_equiv_pos_as_xyz
'x, y, z'
'-x+1/2, y+1/2, -z+1/2'
'-x, -y, -z'
'x-1/2, -y-1/2, z-1/2'

loop_
_atom_site_label
_atom_site_type_symbol
_atom_site_fract_x
_atom_site_fract_y
_atom_site_fract_z
_atom_site_U_iso_or_equiv
_atom_site_adp_type
_atom_site_occupancy
_atom_site_symmetry_multiplicity
_atom_site_calc_flag
_atom_site_refinement_flags
Zr Zr 0.52590(4) 0.89881(2) 0.666807(19) 0.0238(2) Uani 1 1 d .
Si Si 0.24702(15) 0.90821(8) 0.57639(7) 0.0294(4) Uani 1 1 d .
Cl3 Cl 0.52628(14) 1.04807(7) 0.62902(6) 0.0401(4) Uani 1 1 d .
Cl1 Cl 0.78373(14) 0.89827(7) 0.65000(7) 0.0373(4) Uani 1 1 d .
Cl2 Cl 0.51405(14) 0.92193(9) 0.78695(6) 0.0430(4) Uani 1 1 d .
N1 N 0.4882(4) 0.7659(2) 0.63290(16) 0.0231(7) Uani 1 1 d .
N2 N 0.2677(4) 0.9170(3) 0.6681(2) 0.0328(9) Uani 1 1 d .
C2 C 0.4339(6) 0.6117(3) 0.6150(2) 0.0335(11) Uani 1 1 d .
C6 C 0.6102(5) 0.6547(3) 0.7035(2) 0.0340(11) Uani 1 1 d .
C1 C 0.5109(5) 0.6776(3) 0.6505(2) 0.0276(9) Uani 1 1 d .
C20 C 0.4297(5) 0.8706(3) 0.5509(2) 0.0256(9) Uani 1 1 d .
H20 H 0.4744 0.9048 0.5145 0.031 Uiso 1 1 d R
C14 C 0.5912(5) 0.7495(2) 0.5168(2) 0.0262(9) Uani 1 1 d .
C13 C 0.4968(4) 0.7936(2) 0.56661(19) 0.0225(9) Uani 1 1 d .
C3 C 0.4688(6) 0.5250(3) 0.6289(2) 0.0416(12) Uani 1 1 d .
H3 H 0.4193 0.4810 0.6048 0.050 Uiso 1 1 calc R
C15 C 0.7207(5) 0.7094(3) 0.5353(2) 0.0356(11) Uani 1 1 d .
H15 H 0.7498 0.7057 0.5813 0.043 Uiso 1 1 calc R
C19 C 0.5497(5) 0.7542(3) 0.4476(2) 0.0324(10) Uani 1 1 d .
H19 H 0.4625 0.7815 0.4344 0.039 Uiso 1 1 calc R
C5 C 0.6402(6) 0.5675(3) 0.7159(3) 0.0413(12) Uani 1 1 d .
H5 H 0.7061 0.5522 0.7511 0.050 Uiso 1 1 calc R
C12 C 0.1669(7) 0.6014(3) 0.6041(4) 0.0571(17) Uani 1 1 d .
H12A H 0.1760 0.5417 0.6194 0.086 Uiso 1 1 calc R
H12B H 0.0848 0.6064 0.5727 0.086 Uiso 1 1 calc R
H12C H 0.1525 0.6389 0.6429 0.086 Uiso 1 1 calc R
C10 C 0.3046(6) 0.6284(3) 0.5686(3) 0.0416(12) Uani 1 1 d .
H10 H 0.2991 0.6917 0.5602 0.050 Uiso 1 1 calc R
C23 C 0.2011(6) 0.8432(4) 0.7053(3) 0.0465(13) Uani 1 1 d .
H23A H 0.2297 0.8462 0.7530 0.070 Uiso 1 1 calc R
H23B H 0.2337 0.7887 0.6864 0.070 Uiso 1 1 calc R
H23C H 0.0966 0.8469 0.7007 0.070 Uiso 1 1 calc R
C7 C 0.6848(6) 0.7208(3) 0.7499(2) 0.0459(13) Uani 1 1 d .
H7 H 0.6534 0.7793 0.7349 0.055 Uiso 1 1 calc R
C11 C 0.3125(8) 0.5826(4) 0.4986(3) 0.0655(19) Uani 1 1 d .
H11A H 0.3943 0.6050 0.4743 0.098 Uiso 1 1 calc R
H11B H 0.2241 0.5935 0.4724 0.098 Uiso 1 1 calc R
H11C H 0.3243 0.5206 0.5054 0.098 Uiso 1 1 calc R
C17 C 0.7644(6) 0.6792(3) 0.4183(3) 0.0440(12) Uani 1 1 d .
H17 H 0.8234 0.6549 0.3852 0.053 Uiso 1 1 calc R
C22 C 0.2049(6) 1.0137(3) 0.5361(3) 0.0458(13) Uani 1 1 d .
H22A H 0.1097 1.0327 0.5492 0.069 Uiso 1 1 calc R
H22B H 0.2063 1.0075 0.4871 0.069 Uiso 1 1 calc R
H22C H 0.2764 1.0562 0.5507 0.069 Uiso 1 1 calc R
C21 C 0.1012(5) 0.8310(3) 0.5510(3) 0.0454(13) Uani 1 1 d .
H21A H 0.0955 0.7853 0.5848 0.068 Uiso 1 1 calc R
H21B H 0.1223 0.8057 0.5073 0.068 Uiso 1 1 calc R
H21C H 0.0096 0.8616 0.5478 0.068 Uiso 1 1 calc R
C24 C 0.2100(6) 0.9989(4) 0.6981(3) 0.0539(15) Uani 1 1 d .
H24A H 0.1058 1.0007 0.6913 0.081 Uiso 1 1 calc R
H24B H 0.2530 1.0485 0.6761 0.081 Uiso 1 1 calc R
H24C H 0.2339 1.0004 0.7464 0.081 Uiso 1 1 calc R
C4 C 0.5735(7) 0.5022(3) 0.6767(3) 0.0493(14) Uani 1 1 d .
H4 H 0.5998 0.4437 0.6829 0.059 Uiso 1 1 calc R
C16 C 0.8065(6) 0.6749(3) 0.4856(3) 0.0451(13) Uani 1 1 d .
H16 H 0.8947 0.6482 0.4981 0.054 Uiso 1 1 calc R
C18 C 0.6367(6) 0.7187(3) 0.3991(2) 0.0427(12) Uani 1 1 d .
H18 H 0.6087 0.7216 0.3529 0.051 Uiso 1 1 calc R
C9 C 0.8502(6) 0.7169(4) 0.7462(4) 0.069(2) Uani 1 1 d .
H9A H 0.8926 0.7632 0.7736 0.104 Uiso 1 1 calc R
H9B H 0.8783 0.7239 0.6995 0.104 Uiso 1 1 calc R
H9C H 0.8844 0.6613 0.7633 0.104 Uiso 1 1 calc R
C8 C 0.6416(9) 0.7095(4) 0.8233(3) 0.071(2) Uani 1 1 d .
H8A H 0.6700 0.6522 0.8390 0.107 Uiso 1 1 calc R
H8B H 0.5377 0.7159 0.8263 0.107 Uiso 1 1 calc R
H8C H 0.6896 0.7531 0.8513 0.107 Uiso 1 1 calc R

loop_
_atom_site_aniso_label
_atom_site_aniso_U_11
_atom_site_aniso_U_22
_atom_site_aniso_U_33
_atom_site_aniso_U_23
_atom_site_aniso_U_13
_atom_site_aniso_U_12
Zr 0.0235(4) 0.0274(3) 0.0206(3) -0.00021(12) 0.0012(2) -0.00227(13)
Si 0.0233(8) 0.0355(7) 0.0293(7) 0.0022(4) 0.0006(6) 0.0056(4)
Cl3 0.0519(8) 0.0282(5) 0.0400(6) 0.0037(4) -0.0030(6) -0.0051(5)
Cl1 0.0249(8) 0.0471(7) 0.0400(7) -0.0002(4) 0.0030(6) -0.0051(4)
Cl2 0.0446(8) 0.0609(8) 0.0236(6) -0.0033(5) 0.0036(6) 0.0012(6)
N1 0.0213(19) 0.0258(16) 0.0220(16) 0.0030(12) -0.0012(15) -0.0018(13)
N2 0.027(2) 0.044(2) 0.028(2) -0.0006(16) 0.0070(18) 0.0039(16)
C2 0.037(3) 0.032(2) 0.032(3) 0.0046(17) 0.003(2) -0.0026(18)
C6 0.027(3) 0.039(2) 0.036(2) 0.0113(19) -0.001(2) 0.0016(19)
C1 0.025(2) 0.030(2) 0.027(2) 0.0070(16) 0.0044(19) 0.0004(16)
C20 0.027(2) 0.026(2) 0.025(2) 0.0001(15) 0.0017(18) 0.0010(16)
C14 0.024(2) 0.0258(19) 0.029(2) -0.0005(15) 0.0028(19) 0.0004(16)
C13 0.017(2) 0.031(2) 0.020(2) -0.0018(14) 0.0015(17) -0.0038(15)
C3 0.051(3) 0.029(2) 0.044(3) 0.003(2) 0.006(2) -0.002(2)
C15 0.029(3) 0.046(3) 0.031(2) 0.0010(19) -0.002(2) 0.0064(19)
C19 0.038(3) 0.034(2) 0.025(2) -0.0009(16) -0.001(2) 0.0046(18)
C5 0.040(3) 0.037(3) 0.047(3) 0.014(2) -0.002(2) 0.007(2)
C12 0.042(4) 0.053(3) 0.076(4) 0.018(3) -0.010(3) -0.011(2)
C10 0.050(3) 0.028(2) 0.046(3) 0.0025(19) -0.010(2) -0.007(2)
C23 0.031(3) 0.070(4) 0.038(3) 0.015(2) 0.009(2) -0.009(2)
C7 0.050(3) 0.046(3) 0.041(3) 0.013(2) -0.016(3) -0.002(2)
C11 0.099(5) 0.043(3) 0.053(4) -0.008(2) -0.023(4) -0.015(3)
C17 0.045(3) 0.049(3) 0.039(3) -0.010(2) 0.013(2) 0.007(2)
C22 0.042(3) 0.047(3) 0.048(3) 0.006(2) -0.007(2) 0.017(2)
C21 0.030(3) 0.053(3) 0.053(3) -0.007(2) -0.005(2) 0.003(2)
C24 0.046(4) 0.074(4) 0.042(3) -0.014(3) 0.011(3) 0.019(3)
C4 0.055(4) 0.032(3) 0.062(3) 0.016(2) 0.013(3) 0.012(2)
C16 0.037(3) 0.054(3) 0.045(3) -0.006(2) 0.000(2) 0.016(2)
C18 0.053(3) 0.048(3) 0.027(2) -0.0067(19) 0.003(2) 0.007(2)
C9 0.043(4) 0.066(4) 0.096(5) 0.030(3) -0.031(4) -0.008(3)
C8 0.107(6) 0.073(4) 0.033(3) 0.012(3) -0.004(3) 0.008(4)

loop_
_atom_type_symbol
_atom_type_description
_atom_type_scat_dispersion_real
_atom_type_scat_dispersion_imag
_atom_type_scat_source
C C 0.0033 0.0016 'International Tables Vol C Tables 4.2.6.8 and 6.1.1.4'
H H 0.0000 0.0000 'International Tables Vol C Tables 4.2.6.8 and 6.1.1.4'
N N 0.0061 0.0033 'International Tables Vol C Tables 4.2.6.8 and 6.1.1.4'
Si Si 0.0817 0.0704 'International Tables Vol C Tables 4.2.6.8 and 6.1.1.4'
Cl Cl 0.1484 0.1585 'International Tables Vol C Tables 4.2.6.8 and 6.1.1.4'
Zr Zr -2.9673 0.5597 'International Tables Vol C Tables 4.2.6.8 and 6.1.1.4'

loop_
_geom_angle_atom_site_label_1
_geom_angle_atom_site_label_2
_geom_angle_atom_site_label_3
_geom_angle
N1 Zr Cl2 115.51(9)
N1 Zr N2 87.83(13)
Cl2 Zr N2 84.26(10)
N1 Zr Cl1 96.03(10)
Cl2 Zr Cl1 101.99(5)
N2 Zr Cl1 170.27(10)
N1 Zr Cl3 143.25(9)
Cl2 Zr Cl3 99.38(5)
N2 Zr Cl3 84.39(10)
Cl1 Zr Cl3 87.21(4)
N1 Zr C20 59.99(12)
Cl2 Zr C20 156.12(11)
N2 Zr C20 72.37(14)
Cl1 Zr C20 101.83(11)
Cl3 Zr C20 83.47(10)
N2 Si C22 112.2(2)
N2 Si C21 111.8(2)
C22 Si C21 107.8(2)
N2 Si C20 102.69(18)
C22 Si C20 109.8(2)
C21 Si C20 112.6(2)
C13 N1 C1 121.1(3)
C13 N1 Zr 89.3(2)
C1 N1 Zr 143.6(3)
C23 N2 C24 106.9(4)
C23 N2 Si 113.4(3)
C24 N2 Si 115.3(3)
C23 N2 Zr 109.8(3)
C24 N2 Zr 117.8(3)
Si N2 Zr 93.34(18)
C3 C2 C1 118.6(4)
C3 C2 C10 117.1(4)
C1 C2 C10 124.0(4)
C5 C6 C1 119.4(4)
C5 C6 C7 117.1(4)
C1 C6 C7 123.4(4)
C2 C1 C6 119.6(4)
C2 C1 N1 119.9(4)
C6 C1 N1 120.5(4)
C13 C20 Si 128.0(3)
C13 C20 Zr 78.1(2)
Si C20 Zr 90.12(16)
C13 C20 H20 115.4
Si C20 H20 115.4
Zr C20 H20 115.4
C15 C14 C19 119.2(4)
C15 C14 C13 123.0(4)
C19 C14 C13 117.6(4)
C20 C13 N1 116.4(4)
C20 C13 C14 120.9(4)
N1 C13 C14 122.2(3)
C4 C3 C2 122.0(5)
C4 C3 H3 119.0
C2 C3 H3 119.0
C16 C15 C14 119.6(4)
C16 C15 H15 120.2
C14 C15 H15 120.2
C18 C19 C14 120.1(4)
C18 C19 H19 120.0
C14 C19 H19 120.0
C6 C5 C4 120.9(4)
C6 C5 H5 119.5
C4 C5 H5 119.5
C10 C12 H12A 109.5
C10 C12 H12B 109.5
H12A C12 H12B 109.5
C10 C12 H12C 109.5
H12A C12 H12C 109.5
H12B C12 H12C 109.5
C2 C10 C12 109.4(4)
C2 C10 C11 113.9(5)
C12 C10 C11 110.1(5)
C2 C10 H10 107.7
C12 C10 H10 107.7
C11 C10 H10 107.7
N2 C23 H23A 109.5
N2 C23 H23B 109.5
H23A C23 H23B 109.5
N2 C23 H23C 109.5
H23A C23 H23C 109.5
H23B C23 H23C 109.5
C8 C7 C6 111.6(5)
C8 C7 C9 109.2(5)
C6 C7 C9 112.5(5)
C8 C7 H7 107.8
C6 C7 H7 107.8
C9 C7 H7 107.8
C10 C11 H11A 109.5
C10 C11 H11B 109.5
H11A C11 H11B 109.5
C10 C11 H11C 109.5
H11A C11 H11C 109.5
H11B C11 H11C 109.5
C16 C17 C18 120.4(5)
C16 C17 H17 119.8
C18 C17 H17 119.8
Si C22 H22A 109.5
Si C22 H22B 109.5
H22A C22 H22B 109.5
Si C22 H22C 109.5
H22A C22 H22C 109.5
H22B C22 H22C 109.5
Si C21 H21A 109.5
Si C21 H21B 109.5
H21A C21 H21B 109.5
Si C21 H21C 109.5
H21A C21 H21C 109.5
H21B C21 H21C 109.5
N2 C24 H24A 109.5
N2 C24 H24B 109.5
H24A C24 H24B 109.5
N2 C24 H24C 109.5
H24A C24 H24C 109.5
H24B C24 H24C 109.5
C3 C4 C5 119.0(4)
C3 C4 H4 120.5
C5 C4 H4 120.5
C17 C16 C15 120.8(5)
C17 C16 H16 119.6
C15 C16 H16 119.6
C17 C18 C19 120.0(4)
C17 C18 H18 120.0
C19 C18 H18 120.0
C7 C9 H9A 109.5
C7 C9 H9B 109.5
H9A C9 H9B 109.5
C7 C9 H9C 109.5
H9A C9 H9C 109.5
H9B C9 H9C 109.5
C7 C8 H8A 109.5
C7 C8 H8B 109.5
H8A C8 H8B 109.5
C7 C8 H8C 109.5
H8A C8 H8C 109.5
H8B C8 H8C 109.5

loop_
_geom_bond_atom_site_label_1
_geom_bond_atom_site_label_2
_geom_bond_distance
Zr N1 2.179(3)
Zr Cl2 2.3983(12)
Zr N2 2.406(4)
Zr Cl1 2.4172(15)
Zr Cl3 2.4172(12)
Zr C20 2.467(4)
Si N2 1.816(4)
Si C22 1.845(5)
Si C21 1.857(5)
Si C20 1.868(5)
N1 C13 1.378(5)
N1 C1 1.418(5)
N2 C23 1.494(6)
N2 C24 1.498(6)
C2 C3 1.400(6)
C2 C1 1.414(6)
C2 C10 1.508(7)
C6 C5 1.392(6)
C6 C1 1.416(6)
C6 C7 1.520(7)
C20 C13 1.371(6)
C20 H20 0.9900
C14 C15 1.388(6)
C14 C19 1.407(6)
C14 C13 1.495(6)
C3 C4 1.378(8)
C3 H3 0.9400
C15 C16 1.383(7)
C15 H15 0.9400
C19 C18 1.379(7)
C19 H19 0.9400
C5 C4 1.401(8)
C5 H5 0.9400
C12 C10 1.528(9)
C12 H12A 0.9700
C12 H12B 0.9700
C12 H12C 0.9700
C10 C11 1.552(8)
C10 H10 0.9900
C23 H23A 0.9700
C23 H23B 0.9700
C23 H23C 0.9700
C7 C8 1.520(8)
C7 C9 1.535(8)
C7 H7 0.9900
C11 H11A 0.9700
C11 H11B 0.9700
C11 H11C 0.9700
C17 C16 1.373(7)
C17 C18 1.373(7)
C17 H17 0.9400
C22 H22A 0.9700
C22 H22B 0.9700
C22 H22C 0.9700
C21 H21A 0.9700
C21 H21B 0.9700
C21 H21C 0.9700
C24 H24A 0.9700
C24 H24B 0.9700
C24 H24C 0.9700
C4 H4 0.9400
C16 H16 0.9400
C18 H18 0.9400
C9 H9A 0.9700
C9 H9B 0.9700
C9 H9C 0.9700
C8 H8A 0.9700
C8 H8B 0.9700
C8 H8C 0.9700

loop_
_geom_torsion_atom_site_label_1
_geom_torsion_atom_site_label_2
_geom_torsion_atom_site_label_3
_geom_torsion_atom_site_label_4
_geom_torsion
Cl2 Zr N1 C13 175.8(2)
N2 Zr N1 C13 93.3(2)
Cl1 Zr N1 C13 -77.8(2)
Cl3 Zr N1 C13 15.6(3)
C20 Zr N1 C13 22.4(2)
Cl2 Zr N1 C1 -35.6(5)
N2 Zr N1 C1 -118.2(5)
Cl1 Zr N1 C1 70.8(5)
Cl3 Zr N1 C1 164.2(4)
C20 Zr N1 C1 171.0(5)
C22 Si N2 C23 139.4(4)
C21 Si N2 C23 18.3(4)
C20 Si N2 C23 -102.7(4)
C22 Si N2 C24 15.7(5)
C21 Si N2 C24 -105.4(4)
C20 Si N2 C24 133.6(4)
C22 Si N2 Zr -107.3(2)
C21 Si N2 Zr 131.6(2)
C20 Si N2 Zr 10.61(19)
N1 Zr N2 C23 49.0(3)
Cl2 Zr N2 C23 -66.9(3)
Cl1 Zr N2 C23 162.7(5)
Cl3 Zr N2 C23 -166.9(3)
C20 Zr N2 C23 108.2(3)
N1 Zr N2 C24 171.7(4)
Cl2 Zr N2 C24 55.8(3)
Cl1 Zr N2 C24 -74.6(7)
Cl3 Zr N2 C24 -44.2(3)
C20 Zr N2 C24 -129.1(4)
N1 Zr N2 Si -67.34(16)
Cl2 Zr N2 Si 176.75(15)
Cl1 Zr N2 Si 46.3(7)
Cl3 Zr N2 Si 76.70(14)
C20 Zr N2 Si -8.21(15)
C3 C2 C1 C6 -6.4(7)
C10 C2 C1 C6 166.6(5)
C3 C2 C1 N1 173.7(4)
C10 C2 C1 N1 -13.3(7)
C5 C6 C1 C2 5.8(7)
C7 C6 C1 C2 -172.6(5)
C5 C6 C1 N1 -174.4(4)
C7 C6 C1 N1 7.3(7)
C13 N1 C1 C2 -51.5(6)
Zr N1 C1 C2 166.0(4)
C13 N1 C1 C6 128.6(5)
Zr N1 C1 C6 -13.8(8)
N2 Si C20 C13 64.6(4)
C22 Si C20 C13 -175.9(3)
C21 Si C20 C13 -55.8(4)
N2 Si C20 Zr -10.33(19)
C22 Si C20 Zr 109.2(2)
C21 Si C20 Zr -130.7(2)
N1 Zr C20 C13 -23.1(2)
Cl2 Zr C20 C13 -108.7(3)
N2 Zr C20 C13 -121.0(3)
Cl1 Zr C20 C13 67.1(3)
Cl3 Zr C20 C13 152.9(3)
N1 Zr C20 Si 105.88(19)
Cl2 Zr C20 Si 20.2(3)
N2 Zr C20 Si 7.96(15)
Cl1 Zr C20 Si -163.95(12)
Cl3 Zr C20 Si -78.20(13)
Si C20 C13 N1 -43.9(5)
Zr C20 C13 N1 36.8(3)
Si C20 C13 C14 144.5(3)
Zr C20 C13 C14 -134.8(3)
C1 N1 C13 C20 159.6(4)
Zr N1 C13 C20 -41.5(3)
C1 N1 C13 C14 -28.9(5)
Zr N1 C13 C14 129.9(3)
C15 C14 C13 C20 139.6(4)
C19 C14 C13 C20 -36.4(5)
C15 C14 C13 N1 -31.5(6)
C19 C14 C13 N1 152.5(4)
C1 C2 C3 C4 1.3(8)
C10 C2 C3 C4 -172.1(5)
C19 C14 C15 C16 0.1(7)
C13 C14 C15 C16 -175.9(4)
C15 C14 C19 C18 0.4(7)
C13 C14 C19 C18 176.6(4)
C1 C6 C5 C4 0.0(8)
C7 C6 C5 C4 178.5(5)
C3 C2 C10 C12 68.4(6)
C1 C2 C10 C12 -104.7(6)
C3 C2 C10 C11 -55.4(7)
C1 C2 C10 C11 131.6(5)
C5 C6 C7 C8 -62.0(7)
C1 C6 C7 C8 116.4(5)
C5 C6 C7 C9 61.1(6)
C1 C6 C7 C9 -120.5(5)
C2 C3 C4 C5 4.4(9)
C6 C5 C4 C3 -5.0(8)
C18 C17 C16 C15 0.7(8)
C14 C15 C16 C17 -0.6(8)
C16 C17 C18 C19 -0.2(8)
C14 C19 C18 C17 -0.3(7)
